data_4507051
loop_
_publ_author_name
'Stilinovi\'c, Vladimir'
'Kaitner, Branko'

_publ_section_title
;
 Salts and Co-Crystals of Gentisic Acid with Pyridine Derivatives: The
 Effect of Proton Transfer on the Crystal Packing (and Vice Versa)
;
_journal_issue 11
_journal_name_full 'Crystal Growth &amp; Design'
_journal_page_first 5763
_journal_paper_doi 10.1021/cg301267h
_journal_volume 12
_journal_year 2012
_chemical_formula_moiety 'C7 H6 O4, C6 H5 N O2'
_chemical_formula_sum 'C13 H11 N O6'
_chemical_formula_weight 277.23
_chemical_name_systematic
;
nicotinic acid - 2,5-dihydroxybenzoic acid
;
_space_group_IT_number 14
_symmetry_cell_setting monoclinic
_symmetry_space_group_name_Hall '-P 2ybc'
_symmetry_space_group_name_H-M 'P 1 21/c 1'
_atom_sites_solution_hydrogens geom
_atom_sites_solution_primary direct
_atom_sites_solution_secondary difmap
_audit_creation_date 2012-07-10T15:44:11-00:00
_audit_creation_method 'WinGX routine CIF_UPDATE'
_cell_angle_alpha 90
_cell_angle_beta 112.97(2)
_cell_angle_gamma 90
_cell_formula_units_Z 4
_cell_length_a 12.082(2)
_cell_length_b 7.7361(12)
_cell_length_c 13.992(2)
_cell_measurement_reflns_used 173
_cell_measurement_temperature 295(2)
_cell_measurement_theta_max 52.0
_cell_measurement_theta_min 4.6
_cell_volume 1204.1(4)
_computing_structure_refinement 'SHELXL-97 (Sheldrick, 1997)'
_computing_structure_solution 'SHELXS-97 (Sheldrick, 1990)'
_diffrn_ambient_temperature 295(2)
_diffrn_measured_fraction_theta_full 0.982
_diffrn_measured_fraction_theta_max 0.982
_diffrn_measurement_device_type
;
Oxford Diffraction Xcalibur CCD
diffractometer
;
_diffrn_measurement_method '\w scan'
_diffrn_radiation_monochromator graphite
_diffrn_radiation_source 'fine-focus sealed tube'
_diffrn_radiation_type MoK\a
_diffrn_radiation_wavelength 0.71073
_diffrn_reflns_av_R_equivalents 0.0403
_diffrn_reflns_av_unetI/netI 0.0461
_diffrn_reflns_limit_h_max 14
_diffrn_reflns_limit_h_min -12
_diffrn_reflns_limit_k_max 9
_diffrn_reflns_limit_k_min -6
_diffrn_reflns_limit_l_max 14
_diffrn_reflns_limit_l_min -16
_diffrn_reflns_number 4430
_diffrn_reflns_theta_full 25
_diffrn_reflns_theta_max 25
_diffrn_reflns_theta_min 3.97
_diffrn_standards_number 27
_exptl_absorpt_coefficient_mu 0.123
_exptl_absorpt_correction_type none
_exptl_crystal_colour yellow
_exptl_crystal_density_diffrn 1.529
_exptl_crystal_density_method 'not measured'
_exptl_crystal_description block
_exptl_crystal_F_000 576
_exptl_crystal_size_max 0.27
_exptl_crystal_size_mid 0.21
_exptl_crystal_size_min 0.14
_refine_diff_density_max 0.764
_refine_diff_density_min -0.428
_refine_diff_density_rms 0.134
_refine_ls_extinction_method none
_refine_ls_goodness_of_fit_ref 1.342
_refine_ls_hydrogen_treatment constr
_refine_ls_matrix_type full
_refine_ls_number_parameters 185
_refine_ls_number_reflns 2083
_refine_ls_number_restraints 0
_refine_ls_restrained_S_all 1.342
_refine_ls_R_factor_all 0.1324
_refine_ls_R_factor_gt 0.1091
_refine_ls_shift/su_max 0
_refine_ls_shift/su_mean 0
_refine_ls_structure_factor_coef Fsqd
_refine_ls_weighting_details 'calc w=1/[\s^2^(Fo^2^)+(0.2000P)^2^+0.0000P] where P=(Fo^2^+2Fc^2^)/3'
_refine_ls_weighting_scheme calc
_refine_ls_wR_factor_gt 0.3352
_refine_ls_wR_factor_ref 0.3447
_reflns_number_gt 1436
_reflns_number_total 2083
_reflns_threshold_expression >2sigma(I)
_cod_data_source_file cg301267h_si_002.cif
_cod_data_source_block 14_gentH
_cod_original_cell_volume 1204.0(3)
_cod_original_sg_symbol_H-M 'P 21/c'
_cod_database_code 4507051

loop_
_symmetry_equiv_pos_as_xyz
'x, y, z'
'-x, y+1/2, -z+1/2'
'-x, -y, -z'
'x, -y-1/2, z-1/2'

loop_
_atom_site_label
_atom_site_type_symbol
_atom_site_fract_x
_atom_site_fract_y
_atom_site_fract_z
_atom_site_U_iso_or_equiv
_atom_site_adp_type
_atom_site_occupancy
_atom_site_symmetry_multiplicity
_atom_site_calc_flag
_atom_site_refinement_flags
C12 C 0.2036(5) 0.0670(7) 0.2662(4) 0.0424(13) Uani 1 1 d .
H12 H 0.2459 0.0395 0.2251 0.051 Uiso 1 1 calc R
C10 C 0.1763(4) 0.0493(6) 0.4255(4) 0.0373(12) Uani 1 1 d .
H10 H 0.2009 0.0085 0.4932 0.045 Uiso 1 1 calc R
C13 C 0.0086(4) 0.2117(6) 0.4518(4) 0.0377(12) Uani 1 1 d .
O5 O -0.0903(3) 0.2889(5) 0.4043(3) 0.0529(11) Uani 1 1 d .
O6 O 0.0571(3) 0.1814(5) 0.5460(2) 0.0484(11) Uani 1 1 d .
C11 C 0.2405(4) 0.0038(7) 0.3667(4) 0.0412(12) Uani 1 1 d .
H11 H 0.3073 -0.068 0.3938 0.049 Uiso 1 1 calc R
C9 C 0.0758(4) 0.1548(6) 0.3857(3) 0.0338(11) Uani 1 1 d .
C8 C 0.0420(4) 0.2121(7) 0.2845(3) 0.0386(12) Uani 1 1 d .
H8 H -0.0258 0.2815 0.255 0.046 Uiso 1 1 calc R
N1 N 0.1058(4) 0.1686(5) 0.2292(3) 0.0392(11) Uani 1 1 d .
H1N H 0.0833 0.2073 0.1669 0.047 Uiso 1 1 calc R
C6 C 0.7175(4) 0.4598(7) 0.6756(4) 0.0406(12) Uani 1 1 d .
H6 H 0.78 0.3801 0.6935 0.049 Uiso 1 1 calc R
O3 O 0.5494(3) 0.7589(6) 0.4631(3) 0.0581(12) Uani 1 1 d .
H1O H 0.5942 0.7408 0.4327 0.087 Uiso 1 1 calc R
C4 C 0.5674(5) 0.6073(8) 0.7141(4) 0.0538(16) Uani 1 1 d .
H4 H 0.5272 0.6261 0.7579 0.065 Uiso 1 1 calc R
C7 C 0.7400(4) 0.5097(7) 0.5084(4) 0.0402(12) Uani 1 1 d .
C5 C 0.6614(4) 0.4883(8) 0.7426(4) 0.0458(14) Uani 1 1 d .
C3 C 0.5330(4) 0.6976(8) 0.6220(4) 0.0493(15) Uani 1 1 d .
H3 H 0.4719 0.7793 0.6056 0.059 Uiso 1 1 calc R
C2 C 0.5887(4) 0.6676(7) 0.5537(4) 0.0427(13) Uani 1 1 d .
O4 O 0.6903(3) 0.3999(6) 0.8341(3) 0.0617(13) Uani 1 1 d .
H2O H 0.7543 0.3492 0.848 0.093 Uiso 1 1 calc R
C1 C 0.6829(4) 0.5478(6) 0.5810(4) 0.0386(12) Uani 1 1 d .
O1 O 0.8280(4) 0.3952(6) 0.5425(3) 0.0549(12) Uani 1 1 d .
H3O H 0.8538 0.3766 0.4973 0.13(4) Uiso 1 1 calc R
O2 O 0.7096(3) 0.5772(6) 0.4219(3) 0.0567(11) Uani 1 1 d .

loop_
_atom_site_aniso_label
_atom_site_aniso_U_11
_atom_site_aniso_U_22
_atom_site_aniso_U_33
_atom_site_aniso_U_23
_atom_site_aniso_U_13
_atom_site_aniso_U_12
C12 0.049(3) 0.049(3) 0.042(3) -0.013(2) 0.032(2) -0.011(2)
C10 0.046(3) 0.037(3) 0.030(2) 0.0001(19) 0.017(2) -0.002(2)
C13 0.048(3) 0.039(3) 0.035(3) -0.007(2) 0.026(2) -0.010(2)
O5 0.058(2) 0.065(3) 0.046(2) 0.0031(18) 0.0315(18) 0.015(2)
O6 0.063(2) 0.061(2) 0.0288(19) -0.0073(16) 0.0266(16) -0.0053(18)
C11 0.043(3) 0.042(3) 0.040(3) -0.005(2) 0.018(2) 0.000(2)
C9 0.040(2) 0.039(3) 0.025(2) -0.0037(19) 0.0157(19) -0.008(2)
C8 0.049(3) 0.042(3) 0.027(2) 0.003(2) 0.017(2) -0.001(2)
N1 0.057(3) 0.044(2) 0.0227(19) -0.0007(17) 0.0220(18) -0.009(2)
C6 0.041(2) 0.051(3) 0.034(3) -0.009(2) 0.019(2) -0.008(2)
O3 0.058(2) 0.066(3) 0.051(2) 0.003(2) 0.0219(18) 0.008(2)
C4 0.044(3) 0.075(4) 0.053(3) -0.030(3) 0.030(3) -0.014(3)
C7 0.043(3) 0.045(3) 0.037(3) -0.006(2) 0.020(2) -0.009(2)
C5 0.048(3) 0.058(3) 0.036(3) -0.016(2) 0.022(2) -0.017(3)
C3 0.038(3) 0.063(4) 0.050(3) -0.017(3) 0.021(2) 0.000(2)
C2 0.041(3) 0.046(3) 0.043(3) -0.008(2) 0.019(2) -0.006(2)
O4 0.063(2) 0.098(4) 0.034(2) -0.002(2) 0.0293(18) -0.012(2)
C1 0.039(2) 0.042(3) 0.038(3) -0.013(2) 0.018(2) -0.007(2)
O1 0.066(2) 0.068(3) 0.043(2) 0.0020(18) 0.0350(19) 0.016(2)
O2 0.063(2) 0.074(3) 0.043(2) 0.0026(18) 0.0316(18) 0.001(2)

loop_
_atom_type_symbol
_atom_type_description
_atom_type_scat_dispersion_real
_atom_type_scat_dispersion_imag
_atom_type_scat_source
C C 0.0033 0.0016 'International Tables Vol C Tables 4.2.6.8 and 6.1.1.4'
H H 0 0 'International Tables Vol C Tables 4.2.6.8 and 6.1.1.4'
N N 0.0061 0.0033 'International Tables Vol C Tables 4.2.6.8 and 6.1.1.4'
O O 0.0106 0.006 'International Tables Vol C Tables 4.2.6.8 and 6.1.1.4'

loop_
_geom_angle_atom_site_label_1
_geom_angle_atom_site_label_2
_geom_angle_atom_site_label_3
_geom_angle
N1 C12 C11 118.8(4)
N1 C12 H12 120.6
C11 C12 H12 120.6
C11 C10 C9 121.3(4)
C11 C10 H10 119.4
C9 C10 H10 119.4
O6 C13 O5 127.2(4)
O6 C13 C9 116.8(4)
O5 C13 C9 115.9(4)
C10 C11 C12 118.8(5)
C10 C11 H11 120.6
C12 C11 H11 120.6
C8 C9 C10 117.5(4)
C8 C9 C13 121.1(4)
C10 C9 C13 121.3(4)
N1 C8 C9 120.4(4)
N1 C8 H8 119.8
C9 C8 H8 119.8
C8 N1 C12 123.1(4)
C8 N1 H1N 118.4
C12 N1 H1N 118.4
C5 C6 C1 121.5(5)
C5 C6 H6 119.2
C1 C6 H6 119.2
C2 O3 H1O 109.5
C3 C4 C5 121.0(5)
C3 C4 H4 119.5
C5 C4 H4 119.5
O2 C7 O1 121.8(4)
O2 C7 C1 123.7(5)
O1 C7 C1 114.5(4)
O4 C5 C6 122.9(5)
O4 C5 C4 118.6(5)
C6 C5 C4 118.5(5)
C4 C3 C2 120.6(5)
C4 C3 H3 119.7
C2 C3 H3 119.7
O3 C2 C3 117.9(5)
O3 C2 C1 123.1(4)
C3 C2 C1 119.0(5)
C5 O4 H2O 109.5
C6 C1 C2 119.4(4)
C6 C1 C7 120.7(5)
C2 C1 C7 119.8(5)
C7 O1 H3O 109.5

loop_
_geom_bond_atom_site_label_1
_geom_bond_atom_site_label_2
_geom_bond_distance
C12 N1 1.343(7)
C12 C11 1.388(7)
C12 H12 0.93
C10 C11 1.379(7)
C10 C9 1.387(7)
C10 H10 0.93
C13 O6 1.239(6)
C13 O5 1.267(6)
C13 C9 1.515(6)
C11 H11 0.93
C9 C8 1.384(6)
C8 N1 1.332(6)
C8 H8 0.93
N1 H1N 0.86
C6 C5 1.372(7)
C6 C1 1.400(7)
C6 H6 0.93
O3 C2 1.364(7)
O3 H1O 0.82
C4 C3 1.380(8)
C4 C5 1.393(8)
C4 H4 0.93
C7 O2 1.235(6)
C7 O1 1.322(6)
C7 C1 1.463(7)
C5 O4 1.371(7)
C3 C2 1.386(7)
C3 H3 0.93
C2 C1 1.401(7)
O4 H2O 0.82
O1 H3O 0.82
